data_4343436
loop_
_publ_author_name
'Lampland, Nicole L.'
'Zhu, Jing'
'Hovey, Megan'
'Jana, Barun'
'Ellern, Arkady'
'Sadow, Aaron D.'

_publ_section_title
;
 Piano-Stool Lutetium Amido and Imido Compounds Supported by a Constrained
 Bis(oxazoline)cyclopentadienyl Ligand.
;
_journal_issue 14
_journal_name_full 'Inorganic chemistry'
_journal_page_first 6938
_journal_page_last 6946
_journal_paper_doi 10.1021/acs.inorgchem.5b00927
_journal_volume 54
_journal_year 2015
_chemical_formula_sum 'C76 H92 Lu2 N6 O4'
_chemical_formula_weight 1503.49
_space_group_crystal_system trigonal
_space_group_IT_number 148
_space_group_name_Hall '-R 3'
_space_group_name_H-M_alt 'R -3 :H'
_symmetry_space_group_name_Hall '-R 3'
_symmetry_space_group_name_H-M 'R -3 :H'
_atom_sites_solution_hydrogens geom
_atom_sites_solution_primary direct
_atom_sites_solution_secondary difmap
_cell_angle_alpha 90
_cell_angle_beta 90
_cell_angle_gamma 120
_cell_formula_units_Z 9
_cell_length_a 30.0993(11)
_cell_length_b 30.0993(11)
_cell_length_c 20.4326(11)
_cell_measurement_reflns_used 9992
_cell_measurement_temperature 173.(2)
_cell_measurement_theta_max 24.0138
_cell_measurement_theta_min 2.2948
_cell_volume 16031.2(12)
_computing_cell_refinement 'SAINT V7.66A (Bruker AXS, 2013)'
_computing_data_collection 'APEX2 Suite (Bruker AXS, 2013)'
_computing_data_reduction 'SAINT V7.66A (Bruker AXS, 2013)'
_computing_molecular_graphics 'XSHELL (Bruker AXS, 2007)'
_computing_publication_material 'APEX2 Suite (Bruker AXS, 2013)'
_computing_structure_refinement 'SHELXL-2014 (Sheldrick, 2014)'
_computing_structure_solution 'SHELXS-2013 (Sheldrick, 2013)'
_diffrn_ambient_temperature 173.(2)
_diffrn_detector_area_resol_mean 8.3333
_diffrn_measured_fraction_theta_full 0.999
_diffrn_measured_fraction_theta_max 0.999
_diffrn_measurement_device_type 'Bruker APEX-II CCD'
_diffrn_measurement_method ' full spere \w scans'
_diffrn_radiation_monochromator graphite
_diffrn_radiation_type 'MoK\a '
_diffrn_radiation_wavelength 0.71073
_diffrn_reflns_av_R_equivalents 0.0514
_diffrn_reflns_av_unetI/netI 0.0354
_diffrn_reflns_limit_h_max 40
_diffrn_reflns_limit_h_min -40
_diffrn_reflns_limit_k_max 40
_diffrn_reflns_limit_k_min -40
_diffrn_reflns_limit_l_max 27
_diffrn_reflns_limit_l_min -27
_diffrn_reflns_number 57728
_diffrn_reflns_theta_full 28.64
_diffrn_reflns_theta_max 28.64
_diffrn_reflns_theta_min 1.27
_diffrn_source 'X-ray tuve'
_diffrn_source_type 'Sealed tube'
_exptl_absorpt_coefficient_mu 2.806
_exptl_absorpt_correction_T_max 0.33
_exptl_absorpt_correction_T_min 0.28
_exptl_absorpt_correction_type multi-scan
_exptl_absorpt_process_details 'SADABS (Bruker, 2013)'
_exptl_crystal_colour yellow
_exptl_crystal_density_diffrn 1.402
_exptl_crystal_density_method 'not measured'
_exptl_crystal_description plate
_exptl_crystal_F_000 6876
_exptl_crystal_size_max 0.500
_exptl_crystal_size_mid 0.500
_exptl_crystal_size_min 0.500
_refine_diff_density_max 4.654
_refine_diff_density_min -1.615
_refine_ls_extinction_method none
_refine_ls_goodness_of_fit_ref 1.133
_refine_ls_hydrogen_treatment constr
_refine_ls_matrix_type full
_refine_ls_number_parameters 394
_refine_ls_number_reflns 9164
_refine_ls_number_restraints 0
_refine_ls_restrained_S_all 1.133
_refine_ls_R_factor_all 0.0647
_refine_ls_R_factor_gt 0.0413
_refine_ls_shift/su_max 0.017
_refine_ls_shift/su_mean 0.002
_refine_ls_structure_factor_coef Fsqd
_refine_ls_weighting_details 'w=1/[\s^2^(Fo^2^)+(0.0642P)^2^+91.0180P] where P=(Fo^2^+2Fc^2^)/3'
_refine_ls_weighting_scheme calc
_refine_ls_wR_factor_gt 0.1130
_refine_ls_wR_factor_ref 0.1348
_reflns_number_gt 7005
_reflns_number_total 9164
_reflns_threshold_expression 'I > 2\s(I)'
_cod_data_source_file ic5b00927_si_003.cif
_cod_data_source_block BoMCpLuNCH2Npth
_cod_depositor_comments 'Adding full bibliography for 4343435--4343437.cif.'
_cod_original_cell_volume 16031.2(15)
_cod_database_code 4343436

loop_
_space_group_symop_operation_xyz
'x, y, z'
'-y, x-y, z'
'-x+y, -x, z'
'x+2/3, y+1/3, z+1/3'
'-y+2/3, x-y+1/3, z+1/3'
'-x+y+2/3, -x+1/3, z+1/3'
'x+1/3, y+2/3, z+2/3'
'-y+1/3, x-y+2/3, z+2/3'
'-x+y+1/3, -x+2/3, z+2/3'
'-x, -y, -z'
'y, -x+y, -z'
'x-y, x, -z'
'-x+2/3, -y+1/3, -z+1/3'
'y+2/3, -x+y+1/3, -z+1/3'
'x-y+2/3, x+1/3, -z+1/3'
'-x+1/3, -y+2/3, -z+2/3'
'y+1/3, -x+y+2/3, -z+2/3'
'x-y+1/3, x+2/3, -z+2/3'

loop_
_atom_site_type_symbol
_atom_site_label
_atom_site_fract_x
_atom_site_fract_y
_atom_site_fract_z
_atom_site_U_iso_or_equiv
_atom_site_adp_type
_atom_site_calc_flag
_atom_site_refinement_flags_adp
_atom_site_refinement_flags_posn
_atom_site_occupancy
Lu Lu1 0.55934(2) 0.01930(2) 0.00825(2) 0.03201(8) Uani d . . 1
O O2 0.7003(2) 0.15614(16) 0.0975(2) 0.0608(12) Uani d . . 1
C C1 0.5548(3) 0.0560(3) 0.1971(3) 0.0610(18) Uani d . . 1
H H1A 0.5797 0.0925 0.1908 0.092 Uiso calc U R 1
H H1B 0.5431 0.05 0.2427 0.092 Uiso calc U R 1
H H1C 0.5254 0.046 0.1681 0.092 Uiso calc U R 1
C C2 0.5797(2) 0.0247(2) 0.1813(2) 0.0389(11) Uani d . . 1
C C3 0.5411(3) -0.0324(2) 0.1863(3) 0.0549(16) Uani d . . 1
H H3A 0.5129 -0.0413 0.1554 0.082 Uiso calc U R 1
H H3B 0.5274 -0.0406 0.2309 0.082 Uiso calc U R 1
H H3C 0.558 -0.0521 0.1758 0.082 Uiso calc U R 1
C C4 0.6273(2) 0.0396(3) 0.2234(3) 0.0488(14) Uani d . . 1
H H4A 0.6319 0.0657 0.2564 0.059 Uiso calc U R 1
H H4B 0.6243 0.0092 0.2464 0.059 Uiso calc U R 1
C C5 0.6503(2) 0.0561(2) 0.1185(2) 0.0363(11) Uani d . . 1
C C6 0.8263(4) 0.2239(3) 0.1190(5) 0.111(4) Uani d . . 1
H H6A 0.8092 0.2036 0.1581 0.167 Uiso calc U R 1
H H6B 0.8424 0.2605 0.1294 0.167 Uiso calc U R 1
H H6C 0.8527 0.216 0.1045 0.167 Uiso calc U R 1
C C7 0.7860(3) 0.2103(3) 0.0633(4) 0.0657(19) Uani d . . 1
C C8 0.8099(3) 0.2448(3) 0.0047(4) 0.079(2) Uani d . . 1
H H8A 0.837 0.2394 -0.0132 0.119 Uiso calc U R 1
H H8B 0.8246 0.2807 0.0181 0.119 Uiso calc U R 1
H H8C 0.7836 0.2366 -0.0287 0.119 Uiso calc U R 1
C C9 0.7383(4) 0.2101(3) 0.0885(4) 0.078(2) Uani d . . 1
H H9A 0.7455 0.2289 0.1305 0.094 Uiso calc U R 1
H H9B 0.7261 0.2262 0.0564 0.094 Uiso calc U R 1
C C10 0.7218(2) 0.1310(2) 0.0656(3) 0.0391(12) Uani d . . 1
C C11 0.6882(2) 0.0732(2) 0.0623(2) 0.0350(10) Uani d . . 1
C C12 0.7257(2) 0.0526(2) 0.0719(3) 0.0444(13) Uani d . . 1
H H12A 0.749 0.0626 0.0344 0.067 Uiso calc U R 1
H H12B 0.7062 0.0151 0.0754 0.067 Uiso calc U R 1
H H12C 0.7456 0.0671 0.1121 0.067 Uiso calc U R 1
C C13 0.65808(18) 0.05448(19) -0.0023(2) 0.0317(10) Uani d . . 1
C C14 0.6327(2) 0.0025(2) -0.0227(3) 0.0378(11) Uani d . . 1
C C15 0.6293(2) -0.0439(2) 0.0109(3) 0.0506(15) Uani d . . 1
H H15A 0.5979 -0.0748 -0.003 0.076 Uiso calc U R 1
H H15B 0.6286 -0.04 0.0584 0.076 Uiso calc U R 1
H H15C 0.6592 -0.047 -0.0009 0.076 Uiso calc U R 1
C C16 0.6080(2) -0.0007(2) -0.0823(3) 0.0398(12) Uani d . . 1
C C17 0.5792(2) -0.0485(3) -0.1238(3) 0.0587(17) Uani d . . 1
H H17A 0.6032 -0.0592 -0.1398 0.088 Uiso calc U R 1
H H17B 0.5634 -0.0412 -0.1611 0.088 Uiso calc U R 1
H H17C 0.5525 -0.0761 -0.0974 0.088 Uiso calc U R 1
C C18 0.61697(19) 0.0491(2) -0.0984(2) 0.0383(11) Uani d . . 1
C C19 0.6010(2) 0.0643(3) -0.1610(3) 0.0510(15) Uani d . . 1
H H19A 0.5848 0.0846 -0.1503 0.077 Uiso calc U R 1
H H19B 0.5766 0.0334 -0.1849 0.077 Uiso calc U R 1
H H19C 0.6314 0.0847 -0.1883 0.077 Uiso calc U R 1
C C20 0.64771(19) 0.0834(2) -0.0489(2) 0.0361(11) Uani d . . 1
C C21 0.6645(2) 0.1395(2) -0.0495(3) 0.0446(13) Uani d . . 1
H H21A 0.6468 0.1465 -0.0848 0.067 Uiso calc U R 1
H H21B 0.7017 0.1596 -0.0566 0.067 Uiso calc U R 1
H H21C 0.6561 0.1491 -0.0074 0.067 Uiso calc U R 1
C C22 0.5202(2) 0.09932(19) -0.0412(3) 0.0394(12) Uani d . . 1
H H22A 0.4863 0.0936 -0.0552 0.047 Uiso calc U R 1
H H22B 0.5417 0.1074 -0.081 0.047 Uiso calc U R 1
C C23 0.5442(2) 0.1456(2) 0.0024(3) 0.0406(12) Uani d . . 1
C C24 0.5568(3) 0.1428(2) 0.0662(3) 0.0543(15) Uani d . . 1
H H24 0.5512 0.1109 0.0827 0.065 Uiso calc U R 1
C C25 0.5778(3) 0.1857(3) 0.1077(4) 0.073(2) Uani d . . 1
H H25 0.5863 0.1825 0.1516 0.088 Uiso calc U R 1
C C26 0.5861(3) 0.2318(3) 0.0857(4) 0.070(2) Uani d . . 1
H H26 0.5989 0.2601 0.1149 0.084 Uiso calc U R 1
C C27 0.5759(2) 0.2380(2) 0.0202(4) 0.0533(15) Uani d . . 1
C C28 0.5861(3) 0.2856(3) -0.0039(5) 0.072(2) Uani d . . 1
H H28 0.6009 0.3144 0.0245 0.087 Uiso calc U R 1
C C29 0.5757(3) 0.2918(3) -0.0655(5) 0.080(3) Uani d . . 1
H H29 0.5833 0.3246 -0.0806 0.097 Uiso calc U R 1
C C30 0.5535(3) 0.2494(3) -0.1079(4) 0.075(2) Uani d . . 1
H H30 0.5458 0.2539 -0.1516 0.091 Uiso calc U R 1
C C31 0.5429(3) 0.2015(2) -0.0872(3) 0.0535(16) Uani d . . 1
H H31 0.5278 0.1732 -0.1164 0.064 Uiso calc U R 1
C C32 0.5545(2) 0.1950(2) -0.0220(3) 0.0448(13) Uani d . . 1
C C33 0.4901(3) 0.1021(3) 0.3203(7) 0.137(6) Uani d . G 1
H H33 0.4824 0.0682 0.3097 0.164 Uiso calc U R 1
C C34 0.5008(3) 0.1192(5) 0.3847(6) 0.141(5) Uani d . G 1
H H34 0.5004 0.0971 0.4181 0.169 Uiso calc U R 1
C C35 0.5121(3) 0.1688(5) 0.4001(4) 0.126(4) Uani d . G 1
H H35 0.5194 0.1805 0.4441 0.152 Uiso calc U R 1
C C36 0.5127(3) 0.2012(3) 0.3513(6) 0.133(5) Uani d . G 1
H H36 0.5204 0.235 0.3619 0.16 Uiso calc U R 1
C C37 0.5020(4) 0.1841(4) 0.2869(5) 0.146(5) Uani d . G 1
H H37 0.5024 0.2062 0.2535 0.175 Uiso calc U R 1
C C38 0.4907(3) 0.1345(5) 0.2714(4) 0.148(6) Uani d . G 1
H H38 0.4834 0.1228 0.2275 0.178 Uiso calc U R 1
N N1 0.60169(17) 0.03713(17) 0.1139(2) 0.0357(9) Uani d . . 1
N N2 0.51306(17) 0.05176(16) -0.0147(2) 0.0368(9) Uani d . . 1
N N3 0.76623(19) 0.15622(19) 0.0446(3) 0.0530(13) Uani d . . 1
O O1 0.67038(15) 0.06046(16) 0.17789(18) 0.0461(9) Uani d . . 1

loop_
_atom_site_aniso_label
_atom_site_aniso_U_11
_atom_site_aniso_U_22
_atom_site_aniso_U_33
_atom_site_aniso_U_12
_atom_site_aniso_U_13
_atom_site_aniso_U_23
Lu1 0.03260(12) 0.03508(13) 0.03038(12) 0.01844(10) 0.00577(8) 0.00628(8)
O2 0.080(3) 0.039(2) 0.062(3) 0.029(2) 0.016(2) 0.003(2)
C1 0.090(5) 0.084(5) 0.039(3) 0.066(4) 0.014(3) 0.008(3)
C2 0.045(3) 0.049(3) 0.028(2) 0.028(3) 0.010(2) 0.009(2)
C3 0.057(4) 0.056(4) 0.047(3) 0.024(3) 0.014(3) 0.018(3)
C4 0.053(3) 0.062(4) 0.033(3) 0.031(3) 0.006(2) 0.009(3)
C5 0.043(3) 0.033(3) 0.034(3) 0.020(2) 0.001(2) 0.005(2)
C6 0.098(7) 0.067(6) 0.118(8) 0.003(5) -0.053(6) 0.008(5)
C7 0.055(4) 0.044(4) 0.079(5) 0.010(3) -0.013(4) 0.004(3)
C8 0.063(5) 0.051(4) 0.104(6) 0.013(4) 0.000(4) 0.026(4)
C9 0.106(7) 0.040(4) 0.071(5) 0.024(4) 0.002(5) -0.002(3)
C10 0.045(3) 0.035(3) 0.035(3) 0.018(2) -0.006(2) 0.001(2)
C11 0.038(3) 0.037(3) 0.033(2) 0.021(2) 0.003(2) 0.005(2)
C12 0.041(3) 0.053(3) 0.047(3) 0.030(3) -0.002(2) 0.003(3)
C13 0.026(2) 0.035(2) 0.033(2) 0.015(2) 0.0091(18) 0.004(2)
C14 0.034(3) 0.036(3) 0.044(3) 0.018(2) 0.008(2) 0.004(2)
C15 0.050(3) 0.037(3) 0.070(4) 0.025(3) 0.000(3) 0.002(3)
C16 0.030(3) 0.046(3) 0.039(3) 0.016(2) 0.004(2) -0.007(2)
C17 0.045(3) 0.059(4) 0.064(4) 0.021(3) 0.003(3) -0.021(3)
C18 0.031(2) 0.051(3) 0.032(2) 0.019(2) 0.007(2) 0.004(2)
C19 0.046(3) 0.071(4) 0.032(3) 0.025(3) 0.003(2) 0.007(3)
C20 0.034(3) 0.037(3) 0.036(3) 0.016(2) 0.009(2) 0.006(2)
C21 0.045(3) 0.042(3) 0.048(3) 0.023(3) 0.003(2) 0.011(2)
C22 0.042(3) 0.033(3) 0.049(3) 0.023(2) 0.010(2) 0.008(2)
C23 0.035(3) 0.037(3) 0.050(3) 0.018(2) 0.011(2) 0.009(2)
C24 0.069(4) 0.042(3) 0.047(3) 0.024(3) -0.004(3) -0.003(3)
C25 0.091(6) 0.059(4) 0.062(4) 0.032(4) -0.018(4) -0.015(4)
C26 0.070(5) 0.041(4) 0.089(6) 0.019(3) -0.001(4) -0.020(4)
C27 0.042(3) 0.038(3) 0.075(4) 0.017(3) 0.011(3) -0.003(3)
C28 0.060(4) 0.034(3) 0.120(7) 0.020(3) 0.025(5) 0.010(4)
C29 0.084(6) 0.042(4) 0.125(8) 0.039(4) 0.039(5) 0.029(4)
C30 0.095(6) 0.064(5) 0.089(6) 0.056(5) 0.031(5) 0.034(4)
C31 0.061(4) 0.046(3) 0.064(4) 0.035(3) 0.020(3) 0.022(3)
C32 0.038(3) 0.038(3) 0.064(4) 0.023(2) 0.018(3) 0.016(3)
C33 0.084(8) 0.117(10) 0.202(16) 0.045(7) 0.061(10) -0.007(11)
C34 0.128(11) 0.179(16) 0.140(13) 0.095(12) 0.047(10) 0.040(11)
C35 0.120(10) 0.171(14) 0.108(9) 0.087(10) 0.002(8) -0.007(10)
C36 0.126(10) 0.146(12) 0.142(12) 0.079(10) -0.024(9) -0.034(10)
C37 0.153(13) 0.151(13) 0.132(12) 0.075(11) -0.040(10) -0.031(10)
C38 0.102(9) 0.183(16) 0.119(11) 0.042(11) -0.006(8) -0.060(11)
N1 0.044(2) 0.040(2) 0.029(2) 0.025(2) 0.0063(18) 0.0080(17)
N2 0.042(2) 0.030(2) 0.040(2) 0.0187(19) 0.0070(19) 0.0086(18)
N3 0.039(3) 0.040(3) 0.074(4) 0.015(2) -0.001(2) 0.013(2)
O1 0.048(2) 0.057(2) 0.0315(19) 0.024(2) 0.0008(16) 0.0067(17)

loop_
_atom_type_symbol
_atom_type_description
_atom_type_scat_dispersion_real
_atom_type_scat_dispersion_imag
_atom_type_scat_source
C C 0.0033 0.0016 'International Tables Vol C Tables 4.2.6.8 and 6.1.1.4'
H H 0.0000 0.0000 'International Tables Vol C Tables 4.2.6.8 and 6.1.1.4'
N N 0.0061 0.0033 'International Tables Vol C Tables 4.2.6.8 and 6.1.1.4'
O O 0.0106 0.0060 'International Tables Vol C Tables 4.2.6.8 and 6.1.1.4'
Lu Lu -0.4720 5.8584 'International Tables Vol C Tables 4.2.6.8 and 6.1.1.4'

loop_
_geom_angle_atom_site_label_1
_geom_angle_atom_site_label_2
_geom_angle_atom_site_label_3
_geom_angle_site_symmetry_1
_geom_angle_site_symmetry_3
_geom_angle
N2 Lu1 N2 . 10_655 84.24(16)
N2 Lu1 N1 . . 119.28(16)
N2 Lu1 N1 10_655 . 108.84(15)
N2 Lu1 C14 . . 149.62(16)
N2 Lu1 C14 10_655 . 111.02(16)
N1 Lu1 C14 . . 81.65(16)
N2 Lu1 C16 . . 121.66(18)
N2 Lu1 C16 10_655 . 102.62(17)
N1 Lu1 C16 . . 112.85(16)
C14 Lu1 C16 . . 31.41(17)
N2 Lu1 C13 . . 132.18(16)
N2 Lu1 C13 10_655 . 141.58(16)
N1 Lu1 C13 . . 67.64(15)
C14 Lu1 C13 . . 31.66(16)
C16 Lu1 C13 . . 51.71(16)
N2 Lu1 C18 . . 97.61(16)
N2 Lu1 C18 10_655 . 123.38(17)
N1 Lu1 C18 . . 118.35(15)
C14 Lu1 C18 . . 52.01(17)
C16 Lu1 C18 . . 31.40(17)
C13 Lu1 C18 . . 51.39(16)
N2 Lu1 C20 . . 102.66(16)
N2 Lu1 C20 10_655 . 153.41(16)
N1 Lu1 C20 . . 90.34(15)
C14 Lu1 C20 . . 52.33(16)
C16 Lu1 C20 . . 51.78(16)
C13 Lu1 C20 . . 31.38(15)
C18 Lu1 C20 . . 30.89(16)
N2 Lu1 Lu1 . 10_655 42.70(12)
N2 Lu1 Lu1 10_655 10_655 41.54(11)
N1 Lu1 Lu1 . 10_655 123.10(10)
C14 Lu1 Lu1 . 10_655 145.04(12)
C16 Lu1 Lu1 . 10_655 119.92(12)
C13 Lu1 Lu1 . 10_655 168.98(11)
C18 Lu1 Lu1 . 10_655 117.60(11)
C20 Lu1 Lu1 . 10_655 139.08(11)
C10 O2 C9 . . 103.3(5)
C2 C1 H1A . . 109.5
C2 C1 H1B . . 109.5
H1A C1 H1B . . 109.5
C2 C1 H1C . . 109.5
H1A C1 H1C . . 109.5
H1B C1 H1C . . 109.5
N1 C2 C1 . . 109.7(4)
N1 C2 C3 . . 109.8(4)
C1 C2 C3 . . 110.8(5)
N1 C2 C4 . . 102.2(4)
C1 C2 C4 . . 112.4(5)
C3 C2 C4 . . 111.6(5)
C2 C3 H3A . . 109.5
C2 C3 H3B . . 109.5
H3A C3 H3B . . 109.5
C2 C3 H3C . . 109.5
H3A C3 H3C . . 109.5
H3B C3 H3C . . 109.5
O1 C4 C2 . . 105.5(4)
O1 C4 H4A . . 110.6
C2 C4 H4A . . 110.6
O1 C4 H4B . . 110.6
C2 C4 H4B . . 110.6
H4A C4 H4B . . 108.8
N1 C5 O1 . . 118.1(5)
N1 C5 C11 . . 126.4(5)
O1 C5 C11 . . 115.5(5)
C7 C6 H6A . . 109.5
C7 C6 H6B . . 109.5
H6A C6 H6B . . 109.5
C7 C6 H6C . . 109.5
H6A C6 H6C . . 109.5
H6B C6 H6C . . 109.5
N3 C7 C8 . . 110.1(7)
N3 C7 C9 . . 103.0(5)
C8 C7 C9 . . 113.3(7)
N3 C7 C6 . . 108.0(6)
C8 C7 C6 . . 110.9(7)
C9 C7 C6 . . 111.3(8)
C7 C8 H8A . . 109.5
C7 C8 H8B . . 109.5
H8A C8 H8B . . 109.5
C7 C8 H8C . . 109.5
H8A C8 H8C . . 109.5
H8B C8 H8C . . 109.5
O2 C9 C7 . . 105.1(6)
O2 C9 H9A . . 110.7
C7 C9 H9A . . 110.7
O2 C9 H9B . . 110.7
C7 C9 H9B . . 110.7
H9A C9 H9B . . 108.8
N3 C10 O2 . . 119.2(5)
N3 C10 C11 . . 125.7(5)
O2 C10 C11 . . 115.1(5)
C10 C11 C5 . . 108.3(4)
C10 C11 C13 . . 113.0(4)
C5 C11 C13 . . 108.7(4)
C10 C11 C12 . . 104.7(4)
C5 C11 C12 . . 110.0(4)
C13 C11 C12 . . 112.1(4)
C11 C12 H12A . . 109.5
C11 C12 H12B . . 109.5
H12A C12 H12B . . 109.5
C11 C12 H12C . . 109.5
H12A C12 H12C . . 109.5
H12B C12 H12C . . 109.5
C14 C13 C20 . . 108.5(5)
C14 C13 C11 . . 123.3(4)
C20 C13 C11 . . 128.1(4)
C14 C13 Lu1 . . 72.7(3)
C20 C13 Lu1 . . 75.6(3)
C11 C13 Lu1 . . 114.7(3)
C16 C14 C13 . . 107.7(5)
C16 C14 C15 . . 122.8(5)
C13 C14 C15 . . 129.6(5)
C16 C14 Lu1 . . 75.4(3)
C13 C14 Lu1 . . 75.6(3)
C15 C14 Lu1 . . 113.6(4)
C14 C15 H15A . . 109.5
C14 C15 H15B . . 109.5
H15A C15 H15B . . 109.5
C14 C15 H15C . . 109.5
H15A C15 H15C . . 109.5
H15B C15 H15C . . 109.5
C14 C16 C18 . . 108.3(5)
C14 C16 C17 . . 125.6(6)
C18 C16 C17 . . 126.0(5)
C14 C16 Lu1 . . 73.1(3)
C18 C16 Lu1 . . 75.8(3)
C17 C16 Lu1 . . 119.8(4)
C16 C17 H17A . . 109.5
C16 C17 H17B . . 109.5
H17A C17 H17B . . 109.5
C16 C17 H17C . . 109.5
H17A C17 H17C . . 109.5
H17B C17 H17C . . 109.5
C20 C18 C16 . . 108.3(5)
C20 C18 C19 . . 125.1(5)
C16 C18 C19 . . 126.3(5)
C20 C18 Lu1 . . 74.7(3)
C16 C18 Lu1 . . 72.8(3)
C19 C18 Lu1 . . 123.0(4)
C18 C19 H19A . . 109.5
C18 C19 H19B . . 109.5
H19A C19 H19B . . 109.5
C18 C19 H19C . . 109.5
H19A C19 H19C . . 109.5
H19B C19 H19C . . 109.5
C18 C20 C13 . . 107.2(5)
C18 C20 C21 . . 123.1(5)
C13 C20 C21 . . 129.7(5)
C18 C20 Lu1 . . 74.4(3)
C13 C20 Lu1 . . 73.0(3)
C21 C20 Lu1 . . 118.2(3)
C20 C21 H21A . . 109.5
C20 C21 H21B . . 109.5
H21A C21 H21B . . 109.5
C20 C21 H21C . . 109.5
H21A C21 H21C . . 109.5
H21B C21 H21C . . 109.5
N2 C22 C23 . . 117.5(5)
N2 C22 H22A . . 107.9
C23 C22 H22A . . 107.9
N2 C22 H22B . . 107.9
C23 C22 H22B . . 107.9
H22A C22 H22B . . 107.2
C24 C23 C32 . . 117.9(6)
C24 C23 C22 . . 121.7(5)
C32 C23 C22 . . 120.4(5)
C23 C24 C25 . . 121.9(6)
C23 C24 H24 . . 119.1
C25 C24 H24 . . 119.1
C26 C25 C24 . . 120.6(7)
C26 C25 H25 . . 119.7
C24 C25 H25 . . 119.7
C25 C26 C27 . . 120.7(7)
C25 C26 H26 . . 119.7
C27 C26 H26 . . 119.7
C28 C27 C26 . . 121.5(7)
C28 C27 C32 . . 119.4(7)
C26 C27 C32 . . 119.2(6)
C29 C28 C27 . . 122.0(8)
C29 C28 H28 . . 119.0
C27 C28 H28 . . 119.0
C28 C29 C30 . . 119.6(7)
C28 C29 H29 . . 120.2
C30 C29 H29 . . 120.2
C31 C30 C29 . . 121.1(8)
C31 C30 H30 . . 119.4
C29 C30 H30 . . 119.4
C30 C31 C32 . . 119.4(7)
C30 C31 H31 . . 120.3
C32 C31 H31 . . 120.3
C27 C32 C31 . . 118.4(6)
C27 C32 C23 . . 119.7(6)
C31 C32 C23 . . 121.8(6)
C34 C33 C38 . . 120.0
C34 C33 H33 . . 120.0
C38 C33 H33 . . 120.0
C35 C34 C33 . . 120.0
C35 C34 H34 . . 120.0
C33 C34 H34 . . 120.0
C34 C35 C36 . . 120.0
C34 C35 H35 . . 120.0
C36 C35 H35 . . 120.0
C37 C36 C35 . . 120.0
C37 C36 H36 . . 120.0
C35 C36 H36 . . 120.0
C38 C37 C36 . . 120.0
C38 C37 H37 . . 120.0
C36 C37 H37 . . 120.0
C37 C38 C33 . . 120.0
C37 C38 H38 . . 120.0
C33 C38 H38 . . 120.0
C5 N1 C2 . . 107.9(4)
C5 N1 Lu1 . . 121.4(3)
C2 N1 Lu1 . . 130.4(3)
C22 N2 Lu1 . . 137.3(3)
C22 N2 Lu1 . 10_655 125.5(3)
Lu1 N2 Lu1 . 10_655 95.76(16)
C10 N3 C7 . . 107.5(6)
C5 O1 C4 . . 106.1(4)

loop_
_geom_bond_atom_site_label_1
_geom_bond_atom_site_label_2
_geom_bond_site_symmetry_2
_geom_bond_distance
Lu1 N2 . 2.116(4)
Lu1 N2 10_655 2.163(4)
Lu1 N1 . 2.426(4)
Lu1 C14 . 2.580(5)
Lu1 C16 . 2.609(5)
Lu1 C13 . 2.618(5)
Lu1 C18 . 2.648(5)
Lu1 C20 . 2.651(5)
Lu1 Lu1 10_655 3.1739(4)
O2 C10 . 1.380(7)
O2 C9 . 1.457(8)
C1 C2 . 1.505(8)
C1 H1A . 0.98
C1 H1B . 0.98
C1 H1C . 0.98
C2 N1 . 1.493(6)
C2 C3 . 1.522(8)
C2 C4 . 1.534(8)
C3 H3A . 0.98
C3 H3B . 0.98
C3 H3C . 0.98
C4 O1 . 1.458(7)
C4 H4A . 0.99
C4 H4B . 0.99
C5 N1 . 1.281(7)
C5 O1 . 1.332(6)
C5 C11 . 1.515(7)
C6 C7 . 1.562(11)
C6 H6A . 0.98
C6 H6B . 0.98
C6 H6C . 0.98
C7 N3 . 1.477(9)
C7 C8 . 1.510(10)
C7 C9 . 1.523(12)
C8 H8A . 0.98
C8 H8B . 0.98
C8 H8C . 0.98
C9 H9A . 0.99
C9 H9B . 0.99
C10 N3 . 1.239(7)
C10 C11 . 1.515(7)
C11 C13 . 1.541(7)
C11 C12 . 1.547(7)
C12 H12A . 0.98
C12 H12B . 0.98
C12 H12C . 0.98
C13 C14 . 1.418(7)
C13 C20 . 1.425(7)
C14 C16 . 1.405(8)
C14 C15 . 1.512(8)
C15 H15A . 0.98
C15 H15B . 0.98
C15 H15C . 0.98
C16 C18 . 1.423(8)
C16 C17 . 1.514(8)
C17 H17A . 0.98
C17 H17B . 0.98
C17 H17C . 0.98
C18 C20 . 1.411(8)
C18 C19 . 1.514(7)
C19 H19A . 0.98
C19 H19B . 0.98
C19 H19C . 0.98
C20 C21 . 1.501(8)
C21 H21A . 0.98
C21 H21B . 0.98
C21 H21C . 0.98
C22 N2 . 1.442(6)
C22 C23 . 1.500(8)
C22 H22A . 0.99
C22 H22B . 0.99
C23 C24 . 1.371(8)
C23 C32 . 1.446(7)
C24 C25 . 1.405(9)
C24 H24 . 0.95
C25 C26 . 1.356(11)
C25 H25 . 0.95
C26 C27 . 1.408(11)
C26 H26 . 0.95
C27 C28 . 1.395(9)
C27 C32 . 1.415(9)
C28 C29 . 1.332(12)
C28 H28 . 0.95
C29 C30 . 1.404(12)
C29 H29 . 0.95
C30 C31 . 1.377(9)
C30 H30 . 0.95
C31 C32 . 1.416(9)
C31 H31 . 0.95
C33 C34 . 1.39
C33 C38 . 1.39
C33 H33 . 0.95
C34 C35 . 1.39
C34 H34 . 0.95
C35 C36 . 1.39
C35 H35 . 0.95
C36 C37 . 1.39
C36 H36 . 0.95
C37 C38 . 1.39
C37 H37 . 0.95
C38 H38 . 0.95
N2 Lu1 10_655 2.163(4)
